data_7015474
loop_
_publ_author_name
'R\"omer, Ren\'e'
'Gradert, Christian'
'Bannwarth, Alexander'
'Peters, Gerhard'
'N\"ather, Christian'
'Tuczek, Felix'

_publ_section_title
;
 One-step synthesis of Mo(0) and W(0) bis(dinitrogen) complexes with
 the linear tetraphosphine ligand prP4: stereoselective formation of
 cis-[M(N2)2(rac-prP4)] and trans-[M(N2)2(meso-prP4)]; M = Mo, W.
;
_journal_issue 13
_journal_name_full 'Dalton transactions (Cambridge, England : 2003)'
_journal_page_first 3229
_journal_page_last 3236
_journal_paper_doi 10.1039/c0dt01646b
_journal_volume 40
_journal_year 2011
_chemical_formula_sum 'C25 H30 N4 O6'
_chemical_formula_weight 482.53
_chemical_name_common Hzapp
_chemical_name_systematic
;
?
;
_space_group_IT_number 14
_symmetry_cell_setting monoclinic
_symmetry_space_group_name_Hall '-P 2yn'
_symmetry_space_group_name_H-M 'P 1 21/n 1'
_atom_sites_solution_hydrogens geom
_atom_sites_solution_primary direct
_atom_sites_solution_secondary difmap
_audit_creation_method shelxl-97
_cell_angle_alpha 90.00
_cell_angle_beta 90.445(8)
_cell_angle_gamma 90.00
_cell_formula_units_Z 4
_cell_length_a 12.9650(17)
_cell_length_b 14.3780(18)
_cell_length_c 12.9795(16)
_cell_measurement_reflns_used 3112
_cell_measurement_temperature 173(2)
_cell_measurement_theta_max 24.21
_cell_measurement_theta_min 2.63
_cell_volume 2419.4(5)
_computing_structure_refinement 'SHELXL-97 (Sheldrick, 1997)'
_diffrn_ambient_temperature 173(2)
_diffrn_measured_fraction_theta_full 0.992
_diffrn_measured_fraction_theta_max 0.992
_diffrn_measurement_device_type 'Bruker X8 APEX II'
_diffrn_measurement_method 'area detector'
_diffrn_radiation_monochromator graphite
_diffrn_radiation_source 'fine-focus sealed tube'
_diffrn_radiation_type MoK\a
_diffrn_radiation_wavelength 0.71073
_diffrn_reflns_av_R_equivalents 0.0438
_diffrn_reflns_av_sigmaI/netI 0.0434
_diffrn_reflns_limit_h_max 15
_diffrn_reflns_limit_h_min -14
_diffrn_reflns_limit_k_max 16
_diffrn_reflns_limit_k_min -17
_diffrn_reflns_limit_l_max 15
_diffrn_reflns_limit_l_min -15
_diffrn_reflns_number 20040
_diffrn_reflns_theta_full 25.47
_diffrn_reflns_theta_max 25.47
_diffrn_reflns_theta_min 2.11
_exptl_absorpt_coefficient_mu 0.096
_exptl_absorpt_correction_T_max 0.993
_exptl_absorpt_correction_T_min 0.842
_exptl_absorpt_correction_type multi-scan
_exptl_absorpt_process_details 'SADABS (Bruker Nonius, 2003)'
_exptl_crystal_colour colourless
_exptl_crystal_density_diffrn 1.325
_exptl_crystal_density_method 'not measured'
_exptl_crystal_description plate
_exptl_crystal_F_000 1024
_exptl_crystal_size_max 0.50
_exptl_crystal_size_mid 0.12
_exptl_crystal_size_min 0.07
_refine_diff_density_max 0.165
_refine_diff_density_min -0.237
_refine_diff_density_rms 0.041
_refine_ls_extinction_method none
_refine_ls_goodness_of_fit_ref 1.014
_refine_ls_hydrogen_treatment mixed
_refine_ls_matrix_type full
_refine_ls_number_parameters 355
_refine_ls_number_reflns 4455
_refine_ls_number_restraints 0
_refine_ls_restrained_S_all 1.014
_refine_ls_R_factor_all 0.0809
_refine_ls_R_factor_gt 0.0430
_refine_ls_shift/su_max 0.002
_refine_ls_shift/su_mean 0.000
_refine_ls_structure_factor_coef Fsqd
_refine_ls_weighting_details 'calc w=1/[\s^2^(Fo^2^)+(0.0519P)^2^+0.2616P] where P=(Fo^2^+2Fc^2^)/3'
_refine_ls_weighting_scheme calc
_refine_ls_wR_factor_gt 0.0952
_refine_ls_wR_factor_ref 0.1124
_reflns_number_gt 2879
_reflns_number_total 4455
_reflns_threshold_expression >2sigma(I)
_cod_data_source_file c0dt01646b.txt
_cod_data_source_block co336-2
_cod_depositor_comments
;
The following automatic conversions were performed:
'_atom_site_adp_type' value 'uani' changed to 'Uani' according to
'/home/saulius/struct/CIF-dictionaries/cif_core.dic' dictionary named
'cif_core.dic' version 2.4.1 from 2010-06-29 (35
times).

'_atom_site_adp_type' value 'uiso' changed to 'Uiso' according to
'/home/saulius/struct/CIF-dictionaries/cif_core.dic' dictionary named
'cif_core.dic' version 2.4.1 from 2010-06-29 (30
times).

'_atom_site_refinement_flags' value 'r' changed to 'R' according
to '/home/saulius/struct/CIF-dictionaries/cif_core.dic' dictionary named
'cif_core.dic' version 2.4.1 from 2010-06-29 (21 time).

Automatic conversion script
Id: cif_fix_enum 1555 2011-01-17 13:19:09Z saulius 
;
_cod_original_sg_symbol_H-M 'P 21/n'
_cod_database_code 7015474

loop_
_symmetry_equiv_pos_as_xyz
'x, y, z'
'-x+1/2, y+1/2, -z+1/2'
'-x, -y, -z'
'x-1/2, -y-1/2, z-1/2'

loop_
_atom_site_label
_atom_site_type_symbol
_atom_site_fract_x
_atom_site_fract_y
_atom_site_fract_z
_atom_site_U_iso_or_equiv
_atom_site_adp_type
_atom_site_occupancy
_atom_site_symmetry_multiplicity
_atom_site_calc_flag
_atom_site_refinement_flags
_atom_site_disorder_assembly
_atom_site_disorder_group
c1 c 1.03450(15) -0.05362(16) 0.25979(15) 0.0443(6) Uani 1 1 d . . .
h1a h 1.0441 0.0112 0.2387 0.067 Uiso 1 1 calc R . .
h1b h 1.0146 -0.0911 0.1997 0.067 Uiso 1 1 calc R . .
h1c h 1.0991 -0.0776 0.2890 0.067 Uiso 1 1 calc R . .
c2 c 0.95187(14) -0.05884(15) 0.33878(14) 0.0342(5) Uani 1 1 d . . .
c3 c 0.92556(14) 0.01652(14) 0.39663(14) 0.0329(5) Uani 1 1 d . . .
c4 c 0.84300(14) 0.01588(15) 0.46771(14) 0.0366(5) Uani 1 1 d . . .
c5 c 0.78967(16) -0.06928(15) 0.47507(16) 0.0436(6) Uani 1 1 d . . .
h5 h 0.7325 -0.0742 0.5200 0.052 Uiso 1 1 calc R . .
c6 c 0.81869(15) -0.14408(16) 0.41914(15) 0.0429(5) Uani 1 1 d . . .
h6 h 0.7821 -0.2008 0.4270 0.051 Uiso 1 1 calc R . .
c7 c 0.92340(15) -0.22328(14) 0.29401(14) 0.0360(5) Uani 1 1 d . . .
c8 c 0.85419(16) -0.25675(16) 0.22150(15) 0.0433(5) Uani 1 1 d . . .
h8 h 0.7905 -0.2256 0.2100 0.052 Uiso 1 1 calc R . .
c9 c 0.87767(17) -0.33546(16) 0.16585(15) 0.0465(6) Uani 1 1 d . . .
h9 h 0.8296 -0.3584 0.1164 0.056 Uiso 1 1 calc R . .
c10 c 0.97038(16) -0.38159(16) 0.18106(15) 0.0418(5) Uani 1 1 d . . .
c11 c 1.03934(15) -0.34722(15) 0.25492(14) 0.0380(5) Uani 1 1 d . . .
h11 h 1.1032 -0.3781 0.2666 0.046 Uiso 1 1 calc R . .
c12 c 1.01540(15) -0.26885(14) 0.31093(14) 0.0362(5) Uani 1 1 d . . .
h12 h 1.0625 -0.2462 0.3614 0.043 Uiso 1 1 calc R . .
c13 c 0.86815(15) -0.08586(16) -0.01987(17) 0.0471(6) Uani 1 1 d . . .
h13a h 0.8898 -0.1511 -0.0216 0.071 Uiso 1 1 calc R . .
h13b h 0.9143 -0.0508 0.0260 0.071 Uiso 1 1 calc R . .
h13c h 0.8712 -0.0596 -0.0895 0.071 Uiso 1 1 calc R . .
c14 c 0.76038(14) -0.07971(14) 0.01890(13) 0.0330(5) Uani 1 1 d . . .
c15 c 0.69648(14) -0.15509(14) 0.02047(13) 0.0328(5) Uani 1 1 d . . .
c16 c 0.59640(14) -0.15203(15) 0.06532(14) 0.0346(5) Uani 1 1 d . . .
c17 c 0.56610(15) -0.06406(15) 0.10213(16) 0.0419(5) Uani 1 1 d . . .
h17 h 0.4996 -0.0569 0.1314 0.050 Uiso 1 1 calc R . .
c18 c 0.62952(15) 0.01024(16) 0.09678(15) 0.0419(5) Uani 1 1 d . . .
h18 h 0.6064 0.0685 0.1222 0.050 Uiso 1 1 calc R . .
c19 c 0.79175(14) 0.08487(14) 0.06086(14) 0.0334(5) Uani 1 1 d . . .
c20 c 0.83436(15) 0.11046(15) 0.15455(15) 0.0390(5) Uani 1 1 d . . .
h20 h 0.8194 0.0753 0.2146 0.047 Uiso 1 1 calc R . .
c21 c 0.89823(14) 0.18649(15) 0.16120(14) 0.0390(5) Uani 1 1 d . . .
h21 h 0.9265 0.2041 0.2261 0.047 Uiso 1 1 calc R . .
c22 c 0.92186(14) 0.23811(15) 0.07350(15) 0.0352(5) Uani 1 1 d . . .
c23 c 0.87874(15) 0.21078(15) -0.02054(14) 0.0372(5) Uani 1 1 d . . .
h23 h 0.8944 0.2449 -0.0812 0.045 Uiso 1 1 calc R . .
c24 c 0.81382(15) 0.13512(15) -0.02679(14) 0.0367(5) Uani 1 1 d . . .
h24 h 0.7844 0.1176 -0.0912 0.044 Uiso 1 1 calc R . .
c26 c 0.67439(16) 0.28514(16) -0.22099(16) 0.0498(6) Uani 1 1 d . . .
h26a h 0.6299 0.3397 -0.2298 0.075 Uiso 1 1 calc R . .
h26b h 0.7185 0.2783 -0.2815 0.075 Uiso 1 1 calc R . .
h26c h 0.7175 0.2931 -0.1593 0.075 Uiso 1 1 calc R . .
n1 n 0.89829(12) -0.14065(12) 0.35216(11) 0.0363(4) Uani 1 1 d . . .
n2 n 0.9974(2) -0.45674(16) 0.12027(17) 0.0572(6) Uani 1 1 d . . .
n3 n 0.72518(11) 0.00407(12) 0.05625(11) 0.0342(4) Uani 1 1 d . . .
n4 n 0.98347(15) 0.31506(14) 0.08118(16) 0.0483(5) Uani 1 1 d . . .
o1 o 0.82082(10) 0.08917(10) 0.51917(10) 0.0434(4) Uani 1 1 d . . .
o2 o 0.98094(10) 0.09572(11) 0.38305(10) 0.0400(4) Uani 1 1 d . . .
o3 o 0.54121(10) -0.22541(10) 0.06990(10) 0.0403(4) Uani 1 1 d . . .
o4 o 0.73273(11) -0.23538(11) -0.02010(11) 0.0415(4) Uani 1 1 d . . .
o5 o 0.61277(11) 0.20490(11) -0.21007(12) 0.0496(4) Uani 1 1 d . . .
o6 o 0.68769(14) 0.05045(14) -0.31518(16) 0.0659(5) Uani 1 1 d . . .
h2a h 0.949(2) -0.4896(19) 0.098(2) 0.081(10) Uiso 1 1 d . . .
h2b h 1.056(2) -0.495(2) 0.141(2) 0.094(11) Uiso 1 1 d . . .
h2o h 0.9500(18) 0.1440(18) 0.421(2) 0.078(9) Uiso 1 1 d . . .
h4a h 1.0032(18) 0.3439(16) 0.0250(18) 0.058(7) Uiso 1 1 d . . .
h4b h 1.0232(16) 0.3211(15) 0.1396(18) 0.053(7) Uiso 1 1 d . . .
h4o h 0.6924(18) -0.2849(16) -0.0061(17) 0.057(7) Uiso 1 1 d . . .
h5o h 0.5658(19) 0.2141(17) -0.1623(19) 0.070(8) Uiso 1 1 d . . .
h6a h 0.668(2) 0.106(2) -0.275(3) 0.114(12) Uiso 1 1 d . . .
h6b h 0.728(2) 0.069(2) -0.361(2) 0.098(11) Uiso 1 1 d . . .

loop_
_atom_site_aniso_label
_atom_site_aniso_U_11
_atom_site_aniso_U_22
_atom_site_aniso_U_33
_atom_site_aniso_U_23
_atom_site_aniso_U_13
_atom_site_aniso_U_12
c1 0.0416(12) 0.0567(15) 0.0348(11) -0.0008(10) 0.0121(10) -0.0093(11)
c2 0.0262(10) 0.0509(14) 0.0254(9) 0.0056(9) 0.0006(8) -0.0028(10)
c3 0.0263(10) 0.0465(14) 0.0259(10) 0.0102(9) 0.0002(8) -0.0008(10)
c4 0.0287(11) 0.0523(15) 0.0288(10) 0.0108(10) 0.0012(9) 0.0059(10)
c5 0.0329(11) 0.0547(15) 0.0434(12) 0.0103(11) 0.0143(10) 0.0014(11)
c6 0.0336(11) 0.0524(15) 0.0427(12) 0.0080(11) 0.0096(10) -0.0051(10)
c7 0.0326(11) 0.0483(13) 0.0272(10) 0.0036(9) 0.0017(9) -0.0048(10)
c8 0.0317(11) 0.0624(16) 0.0359(11) 0.0047(11) -0.0033(9) -0.0056(11)
c9 0.0419(13) 0.0649(16) 0.0325(11) -0.0013(11) -0.0049(10) -0.0126(12)
c10 0.0426(13) 0.0528(15) 0.0300(10) 0.0000(10) 0.0071(10) -0.0120(11)
c11 0.0333(11) 0.0488(14) 0.0320(10) 0.0061(10) 0.0032(9) -0.0039(10)
c12 0.0310(11) 0.0505(14) 0.0271(10) 0.0030(9) -0.0009(8) -0.0073(10)
c13 0.0307(11) 0.0539(15) 0.0568(14) -0.0063(11) 0.0110(10) -0.0005(10)
c14 0.0253(10) 0.0476(14) 0.0260(9) -0.0006(9) 0.0023(8) 0.0038(10)
c15 0.0278(10) 0.0472(14) 0.0235(9) -0.0015(9) 0.0017(8) 0.0043(10)
c16 0.0253(10) 0.0528(14) 0.0257(9) 0.0055(9) 0.0018(8) -0.0002(10)
c17 0.0274(11) 0.0536(15) 0.0450(12) 0.0005(10) 0.0144(9) 0.0055(11)
c18 0.0315(11) 0.0525(15) 0.0418(12) -0.0007(10) 0.0090(9) 0.0076(11)
c19 0.0250(10) 0.0429(13) 0.0323(10) 0.0013(9) 0.0041(8) 0.0028(9)
c20 0.0318(11) 0.0562(15) 0.0292(10) 0.0070(10) 0.0014(9) 0.0032(11)
c21 0.0293(11) 0.0577(15) 0.0298(10) 0.0006(10) -0.0031(9) 0.0009(11)
c22 0.0235(10) 0.0454(13) 0.0369(11) 0.0017(9) 0.0035(8) 0.0046(10)
c23 0.0340(11) 0.0484(14) 0.0293(10) 0.0048(9) 0.0030(9) 0.0018(10)
c24 0.0322(11) 0.0493(14) 0.0286(10) -0.0009(9) 0.0017(8) 0.0026(10)
c26 0.0397(13) 0.0649(17) 0.0450(12) 0.0028(11) 0.0104(10) 0.0046(12)
n1 0.0307(9) 0.0475(11) 0.0307(8) 0.0036(8) 0.0035(7) -0.0041(8)
n2 0.0615(15) 0.0621(15) 0.0482(12) -0.0144(11) 0.0083(11) -0.0099(14)
n3 0.0272(9) 0.0449(11) 0.0304(8) 0.0025(8) 0.0047(7) 0.0021(8)
n4 0.0456(12) 0.0606(14) 0.0387(11) 0.0046(10) -0.0020(10) -0.0126(10)
o1 0.0420(8) 0.0507(10) 0.0377(8) 0.0090(7) 0.0137(7) 0.0098(7)
o2 0.0375(8) 0.0465(10) 0.0361(8) 0.0037(7) 0.0106(6) -0.0012(7)
o3 0.0309(8) 0.0512(10) 0.0389(8) 0.0030(7) 0.0090(6) -0.0031(7)
o4 0.0320(8) 0.0478(10) 0.0448(8) -0.0066(7) 0.0113(7) -0.0029(7)
o5 0.0373(8) 0.0664(11) 0.0454(9) -0.0100(8) 0.0162(7) -0.0077(8)
o6 0.0580(11) 0.0673(13) 0.0728(12) 0.0063(10) 0.0318(10) 0.0024(10)

loop_
_atom_type_symbol
_atom_type_description
_atom_type_scat_dispersion_real
_atom_type_scat_dispersion_imag
_atom_type_scat_source
c c 0.0033 0.0016 'international tables vol c tables 4.2.6.8 and 6.1.1.4'
h h 0.0000 0.0000 'international tables vol c tables 4.2.6.8 and 6.1.1.4'
n n 0.0061 0.0033 'international tables vol c tables 4.2.6.8 and 6.1.1.4'
o o 0.0106 0.0060 'international tables vol c tables 4.2.6.8 and 6.1.1.4'

loop_
_geom_angle_atom_site_label_1
_geom_angle_atom_site_label_2
_geom_angle_atom_site_label_3
_geom_angle
_geom_angle_site_symmetry_1
_geom_angle_site_symmetry_3
_geom_angle_publ_flag
c2 c1 h1a 109.5 . . ?
c2 c1 h1b 109.5 . . ?
h1a c1 h1b 109.5 . . ?
c2 c1 h1c 109.5 . . ?
h1a c1 h1c 109.5 . . ?
h1b c1 h1c 109.5 . . ?
c3 c2 n1 118.73(17) . . ?
c3 c2 c1 121.54(18) . . ?
n1 c2 c1 119.70(18) . . ?
o2 c3 c2 117.40(17) . . ?
o2 c3 c4 119.48(18) . . ?
c2 c3 c4 123.12(19) . . ?
o1 c4 c5 124.52(18) . . ?
o1 c4 c3 120.47(19) . . ?
c5 c4 c3 115.00(19) . . ?
c6 c5 c4 121.04(19) . . ?
c6 c5 h5 119.5 . . ?
c4 c5 h5 119.5 . . ?
c5 c6 n1 122.1(2) . . ?
c5 c6 h6 118.9 . . ?
n1 c6 h6 118.9 . . ?
c12 c7 c8 120.0(2) . . ?
c12 c7 n1 120.39(17) . . ?
c8 c7 n1 119.61(18) . . ?
c9 c8 c7 119.9(2) . . ?
c9 c8 h8 120.1 . . ?
c7 c8 h8 120.1 . . ?
c8 c9 c10 120.89(19) . . ?
c8 c9 h9 119.6 . . ?
c10 c9 h9 119.6 . . ?
n2 c10 c9 121.0(2) . . ?
n2 c10 c11 120.2(2) . . ?
c9 c10 c11 118.6(2) . . ?
c12 c11 c10 120.41(19) . . ?
c12 c11 h11 119.8 . . ?
c10 c11 h11 119.8 . . ?
c7 c12 c11 120.22(19) . . ?
c7 c12 h12 119.9 . . ?
c11 c12 h12 119.9 . . ?
c14 c13 h13a 109.5 . . ?
c14 c13 h13b 109.5 . . ?
h13a c13 h13b 109.5 . . ?
c14 c13 h13c 109.5 . . ?
h13a c13 h13c 109.5 . . ?
h13b c13 h13c 109.5 . . ?
c15 c14 n3 119.11(17) . . ?
c15 c14 c13 121.90(18) . . ?
n3 c14 c13 118.97(18) . . ?
o4 c15 c14 117.30(17) . . ?
o4 c15 c16 120.28(18) . . ?
c14 c15 c16 122.39(19) . . ?
o3 c16 c17 124.63(17) . . ?
o3 c16 c15 120.36(19) . . ?
c17 c16 c15 115.01(18) . . ?
c18 c17 c16 121.42(18) . . ?
c18 c17 h17 119.3 . . ?
c16 c17 h17 119.3 . . ?
c17 c18 n3 121.9(2) . . ?
c17 c18 h18 119.1 . . ?
n3 c18 h18 119.1 . . ?
c24 c19 c20 120.15(19) . . ?
c24 c19 n3 120.89(17) . . ?
c20 c19 n3 118.95(17) . . ?
c21 c20 c19 120.26(18) . . ?
c21 c20 h20 119.9 . . ?
c19 c20 h20 119.9 . . ?
c20 c21 c22 120.55(18) . . ?
c20 c21 h21 119.7 . . ?
c22 c21 h21 119.7 . . ?
n4 c22 c23 121.43(19) . . ?
n4 c22 c21 120.18(19) . . ?
c23 c22 c21 118.36(19) . . ?
c24 c23 c22 120.97(18) . . ?
c24 c23 h23 119.5 . . ?
c22 c23 h23 119.5 . . ?
c23 c24 c19 119.71(18) . . ?
c23 c24 h24 120.1 . . ?
c19 c24 h24 120.1 . . ?
o5 c26 h26a 109.5 . . ?
o5 c26 h26b 109.5 . . ?
h26a c26 h26b 109.5 . . ?
o5 c26 h26c 109.5 . . ?
h26a c26 h26c 109.5 . . ?
h26b c26 h26c 109.5 . . ?
c6 n1 c2 119.94(18) . . ?
c6 n1 c7 118.72(17) . . ?
c2 n1 c7 121.32(15) . . ?
c10 n2 h2a 116.2(19) . . ?
c10 n2 h2b 118.7(17) . . ?
h2a n2 h2b 111(3) . . ?
c18 n3 c14 120.07(17) . . ?
c18 n3 c19 118.61(17) . . ?
c14 n3 c19 121.13(15) . . ?
c22 n4 h4a 119.7(15) . . ?
c22 n4 h4b 117.4(13) . . ?
h4a n4 h4b 118(2) . . ?
c3 o2 h2o 108.9(15) . . ?
c15 o4 h4o 112.9(14) . . ?
c26 o5 h5o 110.0(16) . . ?
h6a o6 h6b 107(3) . . ?

loop_
_geom_bond_atom_site_label_1
_geom_bond_atom_site_label_2
_geom_bond_distance
_geom_bond_site_symmetry_2
_geom_bond_publ_flag
c1 c2 1.490(3) . ?
c1 h1a 0.9800 . ?
c1 h1b 0.9800 . ?
c1 h1c 0.9800 . ?
c2 c3 1.363(3) . ?
c2 n1 1.378(2) . ?
c3 o2 1.358(2) . ?
c3 c4 1.419(3) . ?
c4 o1 1.281(2) . ?
c4 c5 1.410(3) . ?
c5 c6 1.353(3) . ?
c5 h5 0.9500 . ?
c6 n1 1.355(2) . ?
c6 h6 0.9500 . ?
c7 c12 1.377(3) . ?
c7 c8 1.382(3) . ?
c7 n1 1.446(3) . ?
c8 c9 1.378(3) . ?
c8 h8 0.9500 . ?
c9 c10 1.386(3) . ?
c9 h9 0.9500 . ?
c10 n2 1.385(3) . ?
c10 c11 1.396(3) . ?
c11 c12 1.378(3) . ?
c11 h11 0.9500 . ?
c12 h12 0.9500 . ?
c13 c14 1.491(3) . ?
c13 h13a 0.9800 . ?
c13 h13b 0.9800 . ?
c13 h13c 0.9800 . ?
c14 c15 1.364(3) . ?
c14 n3 1.378(2) . ?
c15 o4 1.354(2) . ?
c15 c16 1.427(3) . ?
c16 o3 1.276(2) . ?
c16 c17 1.409(3) . ?
c17 c18 1.350(3) . ?
c17 h17 0.9500 . ?
c18 n3 1.354(2) . ?
c18 h18 0.9500 . ?
c19 c24 1.380(3) . ?
c19 c20 1.382(3) . ?
c19 n3 1.448(2) . ?
c20 c21 1.374(3) . ?
c20 h20 0.9500 . ?
c21 c22 1.395(3) . ?
c21 h21 0.9500 . ?
c22 n4 1.368(3) . ?
c22 c23 1.395(3) . ?
c23 c24 1.378(3) . ?
c23 h23 0.9500 . ?
c24 h24 0.9500 . ?
c26 o5 1.411(3) . ?
c26 h26a 0.9800 . ?
c26 h26b 0.9800 . ?
c26 h26c 0.9800 . ?
n2 h2a 0.84(3) . ?
n2 h2b 0.97(3) . ?
n4 h4a 0.88(2) . ?
n4 h4b 0.92(2) . ?
o2 h2o 0.94(3) . ?
o4 h4o 0.90(2) . ?
o5 h5o 0.88(3) . ?
o6 h6a 0.98(3) . ?
o6 h6b 0.84(3) . ?

loop_
_geom_torsion_atom_site_label_1
_geom_torsion_atom_site_label_2
_geom_torsion_atom_site_label_3
_geom_torsion_atom_site_label_4
_geom_torsion
_geom_torsion_site_symmetry_1
_geom_torsion_site_symmetry_2
_geom_torsion_site_symmetry_3
_geom_torsion_site_symmetry_4
_geom_torsion_publ_flag
n1 c2 c3 o2 178.86(15) . . . . ?
c1 c2 c3 o2 -3.1(3) . . . . ?
n1 c2 c3 c4 -2.3(3) . . . . ?
c1 c2 c3 c4 175.80(17) . . . . ?
o2 c3 c4 o1 -0.3(3) . . . . ?
c2 c3 c4 o1 -179.10(17) . . . . ?
o2 c3 c4 c5 179.22(17) . . . . ?
c2 c3 c4 c5 0.4(3) . . . . ?
o1 c4 c5 c6 -179.07(19) . . . . ?
c3 c4 c5 c6 1.5(3) . . . . ?
c4 c5 c6 n1 -1.4(3) . . . . ?
c12 c7 c8 c9 -0.3(3) . . . . ?
n1 c7 c8 c9 180.00(18) . . . . ?
c7 c8 c9 c10 -0.4(3) . . . . ?
c8 c9 c10 n2 -175.4(2) . . . . ?
c8 c9 c10 c11 0.7(3) . . . . ?
n2 c10 c11 c12 175.81(19) . . . . ?
c9 c10 c11 c12 -0.3(3) . . . . ?
c8 c7 c12 c11 0.8(3) . . . . ?
n1 c7 c12 c11 -179.59(17) . . . . ?
c10 c11 c12 c7 -0.5(3) . . . . ?
n3 c14 c15 o4 177.84(15) . . . . ?
c13 c14 c15 o4 -3.6(3) . . . . ?
n3 c14 c15 c16 -4.0(3) . . . . ?
c13 c14 c15 c16 174.57(18) . . . . ?
o4 c15 c16 o3 1.7(3) . . . . ?
c14 c15 c16 o3 -176.37(17) . . . . ?
o4 c15 c16 c17 -178.19(17) . . . . ?
c14 c15 c16 c17 3.7(3) . . . . ?
o3 c16 c17 c18 178.51(19) . . . . ?
c15 c16 c17 c18 -1.6(3) . . . . ?
c16 c17 c18 n3 -0.2(3) . . . . ?
c24 c19 c20 c21 0.5(3) . . . . ?
n3 c19 c20 c21 179.66(17) . . . . ?
c19 c20 c21 c22 -0.8(3) . . . . ?
c20 c21 c22 n4 178.39(19) . . . . ?
c20 c21 c22 c23 0.3(3) . . . . ?
n4 c22 c23 c24 -177.64(19) . . . . ?
c21 c22 c23 c24 0.4(3) . . . . ?
c22 c23 c24 c19 -0.7(3) . . . . ?
c20 c19 c24 c23 0.2(3) . . . . ?
n3 c19 c24 c23 -178.93(17) . . . . ?
c5 c6 n1 c2 -0.6(3) . . . . ?
c5 c6 n1 c7 -179.01(19) . . . . ?
c3 c2 n1 c6 2.4(3) . . . . ?
c1 c2 n1 c6 -175.75(18) . . . . ?
c3 c2 n1 c7 -179.24(17) . . . . ?
c1 c2 n1 c7 2.6(3) . . . . ?
c12 c7 n1 c6 -113.4(2) . . . . ?
c8 c7 n1 c6 66.3(2) . . . . ?
c12 c7 n1 c2 68.2(2) . . . . ?
c8 c7 n1 c2 -112.1(2) . . . . ?
c17 c18 n3 c14 0.0(3) . . . . ?
c17 c18 n3 c19 -175.01(18) . . . . ?
c15 c14 n3 c18 2.0(3) . . . . ?
c13 c14 n3 c18 -176.58(17) . . . . ?
c15 c14 n3 c19 176.95(16) . . . . ?
c13 c14 n3 c19 -1.7(3) . . . . ?
c24 c19 n3 c18 -108.3(2) . . . . ?
c20 c19 n3 c18 72.6(2) . . . . ?
c24 c19 n3 c14 76.7(2) . . . . ?
c20 c19 n3 c14 -102.4(2) . . . . ?

loop_
_cod_related_entry_id
_cod_related_entry_database
_cod_related_entry_code
1 ChemSpider 30652815
